data_9011425
loop_
_publ_author_name
'Bayliss, P.'
'Nowacki, W.'

_publ_section_title
;
 Refinement of the crystal structure of stibnite, Sb2S3
;
_journal_name_full 'Zeitschrift fur Kristallographie'
_journal_page_first 308
_journal_page_last 315
_journal_paper_doi 10.1524/zkri.1972.135.3-4.308
_journal_volume 135
_journal_year 1972
_chemical_formula_sum 'S3 Sb2'
_chemical_name_mineral Stibnite
_space_group_IT_number 62
_symmetry_space_group_name_Hall '-P 2ac 2n'
_symmetry_space_group_name_H-M 'P n m a'
_cell_angle_alpha 90
_cell_angle_beta 90
_cell_angle_gamma 90
_cell_length_a 11.3107
_cell_length_b 3.8363
_cell_length_c 11.2285
_cell_formula_units_Z 4
_cell_volume 487.219
_database_code_amcsd 0010729
_exptl_crystal_density_diffrn 4.631
_cod_original_formula_sum 'Sb2 S3'
_cod_database_code 9011425

loop_
_space_group_symop_operation_xyz
x,y,z
x,1/2-y,z
-x,1/2+y,-z
1/2-x,1/2+y,1/2+z
1/2+x,1/2-y,1/2-z
1/2+x,y,1/2-z
1/2-x,-y,1/2+z
-x,-y,-z

loop_
_atom_site_aniso_label
_atom_site_aniso_U_11
_atom_site_aniso_U_22
_atom_site_aniso_U_33
_atom_site_aniso_U_12
_atom_site_aniso_U_13
_atom_site_aniso_U_23
Sb1 0.01944 0.01074 0.01597 0.00000 0.00386 0.00000
Sb2 0.01750 0.01715 0.02299 0.00000 0.00836 0.00000
S1 0.02074 0.01342 0.01725 0.00000 0.00257 0.00000
S2 0.02268 0.01320 0.01533 0.00000 0.00515 0.00000
S3 0.02009 0.01991 0.01469 0.00000 0.00129 0.00000

loop_
_atom_site_label
_atom_site_fract_x
_atom_site_fract_y
_atom_site_fract_z
Sb1 0.02930 0.25000 0.32610
Sb2 0.14950 0.75000 0.03600
S1 0.04970 0.25000 0.87690
S2 0.12510 0.75000 0.43860
S3 0.20790 0.25000 0.19170

loop_
_cod_related_entry_id
_cod_related_entry_database
_cod_related_entry_code
1 AMCSD 0010729
